data_2012081
loop_
_publ_author_name
'Collings, Jonathan C.'
'Batsanov, Andrei S.'
'Howard, Judith A. K.'
'Marder, Todd B.'

_publ_section_title
;
 Octafluoronaphthalene--diphenylacetylene (1/1)
;
_journal_issue 7
_journal_name_full 'Acta Crystallographica Section C'
_journal_page_first 870
_journal_page_last 872
_journal_paper_doi 10.1107/S0108270101007557
_journal_volume 57
_journal_year 2001
_chemical_formula_moiety 'C10 F8 , C14 H10'
_chemical_formula_sum 'C24 H10 F8'
_chemical_formula_weight 450.32
_chemical_melting_point .389E-305
_chemical_name_common perfluoronaphthalene-tolan
_chemical_name_systematic
;
Octafluoronaphthalene-diphenylacetylene (1:1)
;
_space_group_IT_number 14
_symmetry_cell_setting monoclinic
_symmetry_space_group_name_Hall '-P 2yn'
_symmetry_space_group_name_H-M 'P 1 21/n 1'
_audit_creation_method SHELXL97
_cell_angle_alpha 90
_cell_angle_beta 100.272(5)
_cell_angle_gamma 90
_cell_formula_units_Z 2
_cell_length_a 6.3867(5)
_cell_length_b 20.9583(17)
_cell_length_c 7.1413(6)
_cell_measurement_reflns_used 552
_cell_measurement_temperature 100(2)
_cell_measurement_theta_max 26
_cell_measurement_theta_min 12
_cell_volume 940.57(13)
_computing_cell_refinement SMART
_computing_data_collection 'SMART (Bruker, 1999)'
_computing_data_reduction 'SAINT (Bruker, 1999)'
_computing_molecular_graphics 'SHELXTL (Bruker, 1997)'
_computing_publication_material SHELXTL
_computing_structure_refinement 'SHELXL97 (Sheldrick, 1997)'
_computing_structure_solution 'SHELXS97 (Sheldrick, 1997)'
_diffrn_ambient_temperature 100(2)
_diffrn_detector_area_resol_mean 8
_diffrn_measured_fraction_theta_full .996
_diffrn_measured_fraction_theta_max .996
_diffrn_measurement_device_type 'Siemens SMART 1K CCD area-detector'
_diffrn_measurement_method '\w scans'
_diffrn_radiation_monochromator graphite
_diffrn_radiation_source 'fine-focus sealed tube'
_diffrn_radiation_type MoK\a
_diffrn_radiation_wavelength .71073
_diffrn_reflns_av_R_equivalents .033
_diffrn_reflns_av_sigmaI/netI .028
_diffrn_reflns_limit_h_max 7
_diffrn_reflns_limit_h_min -8
_diffrn_reflns_limit_k_max 24
_diffrn_reflns_limit_k_min -27
_diffrn_reflns_limit_l_max 9
_diffrn_reflns_limit_l_min -9
_diffrn_reflns_number 5480
_diffrn_reflns_theta_full 27.48
_diffrn_reflns_theta_max 27.48
_diffrn_reflns_theta_min 1.94
_diffrn_standards_decay_% 0
_exptl_absorpt_coefficient_mu .148
_exptl_absorpt_correction_type none
_exptl_crystal_colour colourless
_exptl_crystal_density_diffrn 1.590
_exptl_crystal_density_meas ?
_exptl_crystal_density_method 'not measured'
_exptl_crystal_description plate
_exptl_crystal_F_000 452
_exptl_crystal_size_max .55
_exptl_crystal_size_mid .34
_exptl_crystal_size_min .03
_refine_diff_density_max .26
_refine_diff_density_min -.21
_refine_ls_extinction_method none
_refine_ls_goodness_of_fit_ref 1.073
_refine_ls_hydrogen_treatment refall
_refine_ls_matrix_type full
_refine_ls_number_parameters 165
_refine_ls_number_reflns 2153
_refine_ls_number_restraints 0
_refine_ls_restrained_S_all 1.073
_refine_ls_R_factor_all .047
_refine_ls_R_factor_gt .038
_refine_ls_shift/su_max .001
_refine_ls_shift/su_mean .000
_refine_ls_structure_factor_coef Fsqd
_refine_ls_weighting_details 'calc w = 1/[\s^2^(Fo^2^)+(0.0294P)^2^+0.4264P] where P=(Fo^2^+2Fc^2^)/3'
_refine_ls_weighting_scheme calc
_refine_ls_wR_factor_ref .089
_reflns_number_gt 1790
_reflns_number_total 2153
_reflns_threshold_expression I>2\s(I)
_cod_data_source_file fg1634.cif
_cod_data_source_block I
_cod_depositor_comments
;
The following automatic conversions were performed:
'_symmetry_cell_setting' value 'Monoclinic' changed to 'monoclinic'
according to '/home/saulius/struct/CIF-dictionaries/cif_core.dic'
dictionary named 'cif_core.dic' version 2.4.1 from 2010-06-29.

Automatic conversion script
Id: cif_fix_enum 1527 2010-12-29 10:47:43Z saulius 

The following automatic conversions were performed:

'_symmetry_cell_setting' value 'Monoclinic' changed to 'monoclinic'
according to /home/saulius/struct/CIF-dictionaries/cif_core.dic
dictionary named 'cif_core.dic' version 2.4.1 from 2010-06-29.

Automatic conversion script
Id: cif_fix_values 1715 2011-07-08 13:25:40Z adriana 

The following automatic conversions were performed:

'_exptl_crystal_density_meas' value 'not measured' was changed to '?'
- the value is perceived as not measured.

Automatic conversion script
Id: cif_fix_values 3008 2015-01-20 13:52:24Z robertas 
;
_cod_original_sg_symbol_H-M 'P 21/n'
_cod_database_code 2012081
_cod_database_fobs_code 2012081

loop_
_symmetry_equiv_pos_as_xyz
'x, y, z'
'-x+1/2, y+1/2, -z+1/2'
'-x, -y, -z'
'x-1/2, -y-1/2, z-1/2'

loop_
_atom_site_label
_atom_site_fract_x
_atom_site_fract_y
_atom_site_fract_z
_atom_site_U_iso_or_equiv
_atom_site_adp_type
_atom_site_calc_flag
_atom_site_refinement_flags
_atom_site_occupancy
_atom_site_disorder_assembly
_atom_site_disorder_group
_atom_site_type_symbol
C1 .7672(2) .53654(7) .0820(2) .0239(3) Uani d . 1 . . C
C2 .7345(2) .59753(8) .0188(2) .0258(3) Uani d . 1 . . C
C3 .5330(2) .61660(7) -.0772(2) .0247(3) Uani d . 1 . . C
C4 .3702(2) .57402(7) -.1092(2) .0236(3) Uani d . 1 . . C
C5 .3967(2) .50982(7) -.04907(19) .0214(3) Uani d . 1 . . C
F1 .96084(13) .52082(4) .17969(13) .0315(2) Uani d . 1 . . F
F2 .89188(15) .64062(4) .05018(14) .0341(2) Uani d . 1 . . F
F3 .50495(16) .67720(4) -.13588(14) .0334(2) Uani d . 1 . . F
F4 .17956(14) .59451(4) -.20188(13) .0324(2) Uani d . 1 . . F
C11 .5356(2) .59483(7) .4509(2) .0214(3) Uani d . 1 . . C
C12 .7392(2) .62249(7) .4887(2) .0251(3) Uani d . 1 . . C
H12 .858(3) .5953(8) .537(3) .028(4) Uiso d . 1 . . H
C13 .7646(3) .68675(8) .4523(2) .0288(3) Uani d . 1 . . C
H13 .905(3) .7047(9) .482(3) .033(5) Uiso d . 1 . . H
C14 .5890(3) .72411(8) .3793(2) .0294(3) Uani d . 1 . . C
H14 .604(3) .7681(9) .352(2) .031(5) Uiso d . 1 . . H
C15 .3869(3) .69709(8) .3428(2) .0295(3) Uani d . 1 . . C
H15 .269(3) .7235(8) .290(2) .031(5) Uiso d . 1 . . H
C16 .3593(2) .63280(7) .3772(2) .0250(3) Uani d . 1 . . C
H16 .221(3) .6144(9) .354(3) .033(5) Uiso d . 1 . . H
C17 .5097(2) .52796(7) .4854(2) .0237(3) Uani d . 1 . . C

loop_
_atom_site_aniso_label
_atom_site_aniso_U_11
_atom_site_aniso_U_22
_atom_site_aniso_U_33
_atom_site_aniso_U_12
_atom_site_aniso_U_13
_atom_site_aniso_U_23
C1 .0185(7) .0322(8) .0205(7) .0024(6) .0017(5) -.0043(6)
C2 .0244(7) .0304(8) .0238(7) -.0050(6) .0076(6) -.0072(6)
C3 .0315(8) .0223(7) .0215(7) .0036(6) .0083(6) -.0017(6)
C4 .0216(7) .0290(8) .0195(7) .0069(6) .0021(5) -.0026(6)
C5 .0204(7) .0271(7) .0170(6) .0024(5) .0043(5) -.0046(5)
F1 .0191(4) .0398(5) .0329(5) .0011(4) -.0027(4) -.0039(4)
F2 .0313(5) .0335(5) .0383(5) -.0098(4) .0085(4) -.0066(4)
F3 .0418(6) .0237(5) .0353(5) .0038(4) .0092(4) .0010(4)
F4 .0259(5) .0356(5) .0331(5) .0093(4) -.0021(4) .0022(4)
C11 .0280(7) .0194(7) .0167(6) .0000(5) .0042(5) -.0014(5)
C12 .0252(7) .0270(8) .0220(7) .0026(6) .0015(6) -.0021(6)
C13 .0278(8) .0286(8) .0294(8) -.0066(6) .0038(6) -.0047(6)
C14 .0393(9) .0185(7) .0313(8) -.0023(6) .0085(7) .0005(6)
C15 .0316(8) .0252(8) .0308(8) .0056(6) .0034(6) .0034(6)
C16 .0243(7) .0260(8) .0241(7) -.0015(6) .0028(6) .0001(6)
C17 .0273(7) .0248(7) .0192(7) .0010(6) .0048(5) -.0014(6)

loop_
_atom_type_symbol
_atom_type_description
_atom_type_scat_dispersion_real
_atom_type_scat_dispersion_imag
_atom_type_scat_source
C C .0033 .0016 'International Tables Vol C Tables 4.2.6.8 and 6.1.1.4'
H H .0000 .0000 'International Tables Vol C Tables 4.2.6.8 and 6.1.1.4'
F F .0171 .0103 'International Tables Vol C Tables 4.2.6.8 and 6.1.1.4'

loop_
_geom_angle_atom_site_label_1
_geom_angle_atom_site_label_2
_geom_angle_atom_site_label_3
_geom_angle_site_symmetry_1
_geom_angle_site_symmetry_3
_geom_angle
_geom_angle_publ_flag
F1 C1 C2 . . 118.28(13) n
F1 C1 C5 . 3_665 120.07(13) n
C2 C1 C5 . 3_665 121.65(13) n
F2 C2 C1 . . 120.81(14) n
F2 C2 C3 . . 118.99(14) n
C1 C2 C3 . . 120.18(14) n
F3 C3 C4 . . 121.00(13) n
F3 C3 C2 . . 118.84(13) n
C4 C3 C2 . . 120.16(14) n
F4 C4 C3 . . 118.06(13) n
F4 C4 C5 . . 120.07(13) n
C3 C4 C5 . . 121.86(13) n
C4 C5 C1 . 3_665 123.88(13) n
C4 C5 C5 . 3_665 118.04(16) n
C1 C5 C5 3_665 3_665 118.08(17) n
C16 C11 C12 . . 119.45(13) n
C16 C11 C17 . . 120.55(13) n
C12 C11 C17 . . 120.00(13) n
C13 C12 C11 . . 119.99(14) n
C13 C12 H12 . . 122.0(10) n
C11 C12 H12 . . 118.0(10) n
C12 C13 C14 . . 120.23(14) n
C12 C13 H13 . . 118.4(11) n
C14 C13 H13 . . 121.4(11) n
C15 C14 C13 . . 120.03(14) n
C15 C14 H14 . . 118.7(11) n
C13 C14 H14 . . 121.3(11) n
C16 C15 C14 . . 120.36(14) n
C16 C15 H15 . . 121.0(11) n
C14 C15 H15 . . 118.6(11) n
C15 C16 C11 . . 119.94(14) n
C15 C16 H16 . . 120.5(11) n
C11 C16 H16 . . 119.6(11) n
C17 C17 C11 3_666 . 179.4(2) y

loop_
_geom_bond_atom_site_label_1
_geom_bond_atom_site_label_2
_geom_bond_site_symmetry_2
_geom_bond_distance
_geom_bond_publ_flag
C1 F1 . 1.3480(16) y
C1 C2 . 1.359(2) y
C1 C5 3_665 1.417(2) y
C2 F2 . 1.3399(17) y
C2 C3 . 1.404(2) y
C3 F3 . 1.3392(17) y
C3 C4 . 1.358(2) y
C4 F4 . 1.3483(16) y
C4 C5 . 1.413(2) y
C5 C1 3_665 1.417(2) n
C5 C5 3_665 1.439(3) y
C11 C16 . 1.402(2) y
C11 C12 . 1.405(2) y
C11 C17 . 1.438(2) y
C12 C13 . 1.387(2) y
C12 H12 . .965(18) n
C13 C14 . 1.391(2) y
C13 H13 . .958(18) n
C14 C15 . 1.391(2) y
C14 H14 . .950(19) n
C15 C16 . 1.386(2) y
C15 H15 . .959(18) n
C16 H16 . .950(18) n
C17 C17 3_666 1.201(3) y
